data_1549022
loop_
_publ_author_name
'Roy, Bibhisan'
'Reddy, Mallu Chenna'
'Hazra, Partha'

_publ_section_title
;
 Developing the structure-property relationship to design solid state
 multi-stimuli responsive materials and their potential applications in
 different fields.
;
_journal_issue 14
_journal_name_full 'Chemical science'
_journal_page_first 3592
_journal_page_last 3606
_journal_paper_doi 10.1039/c8sc00143j
_journal_volume 9
_journal_year 2018
_chemical_formula_moiety 'C27 H18 N2 O3 S'
_chemical_formula_sum 'C27 H18 N2 O3 S'
_chemical_formula_weight 450.49
_space_group_crystal_system monoclinic
_space_group_IT_number 5
_space_group_name_Hall 'C 2y'
_space_group_name_H-M_alt 'C 1 2 1'
_symmetry_space_group_name_Hall 'C 2y'
_symmetry_space_group_name_H-M 'C 1 2 1'
_atom_sites_solution_hydrogens geom
_audit_creation_method SHELXL-2014/7
_audit_update_record
;
2017-08-31 deposited with the CCDC.
2018-03-05 downloaded from the CCDC.
;
_cell_angle_alpha 90
_cell_angle_beta 116.390(10)
_cell_angle_gamma 90
_cell_formula_units_Z 4
_cell_length_a 25.719(7)
_cell_length_b 7.5368(18)
_cell_length_c 11.759(3)
_cell_measurement_reflns_used 7650
_cell_measurement_temperature 296(2)
_cell_measurement_theta_max 24.41
_cell_measurement_theta_min 2.84
_cell_volume 2041.8(9)
_computing_structure_refinement 'SHELXL-2014/7 (Sheldrick, 2014)'
_diffrn_ambient_temperature 296(2)
_diffrn_measured_fraction_theta_full 0.998
_diffrn_measured_fraction_theta_max 0.985
_diffrn_measurement_device_type 'Bruker APEX-II CCD'
_diffrn_measurement_method '\f and \w scans'
_diffrn_radiation_type MoK\a
_diffrn_radiation_wavelength 0.71073
_diffrn_reflns_av_R_equivalents 0.1533
_diffrn_reflns_av_unetI/netI 0.0963
_diffrn_reflns_Laue_measured_fraction_full 0.998
_diffrn_reflns_Laue_measured_fraction_max 0.985
_diffrn_reflns_limit_h_max 34
_diffrn_reflns_limit_h_min -34
_diffrn_reflns_limit_k_max 9
_diffrn_reflns_limit_k_min -10
_diffrn_reflns_limit_l_max 15
_diffrn_reflns_limit_l_min -15
_diffrn_reflns_number 47733
_diffrn_reflns_point_group_measured_fraction_full 0.998
_diffrn_reflns_point_group_measured_fraction_max 0.978
_diffrn_reflns_theta_full 25.242
_diffrn_reflns_theta_max 28.516
_diffrn_reflns_theta_min 2.844
_exptl_absorpt_coefficient_mu 0.194
_exptl_crystal_colour yellow
_exptl_crystal_density_diffrn 1.465
_exptl_crystal_description block
_exptl_crystal_F_000 936.0
_refine_diff_density_max 0.275
_refine_diff_density_min -0.354
_refine_diff_density_rms 0.069
_refine_ls_abs_structure_details
;
 Flack x determined using 1293 quotients [(I+)-(I-)]/[(I+)+(I-)]
 (Parsons, Flack and Wagner, Acta Cryst. B69 (2013) 249-259).
;
_refine_ls_abs_structure_Flack 0.06(5)
_refine_ls_extinction_method none
_refine_ls_goodness_of_fit_ref 0.887
_refine_ls_hydrogen_treatment constr
_refine_ls_matrix_type full
_refine_ls_number_parameters 298
_refine_ls_number_reflns 5062
_refine_ls_number_restraints 1
_refine_ls_restrained_S_all 0.887
_refine_ls_R_factor_all 0.1027
_refine_ls_R_factor_gt 0.0521
_refine_ls_shift/su_max 0.000
_refine_ls_shift/su_mean 0.000
_refine_ls_structure_factor_coef Fsqd
_refine_ls_weighting_details 'w=1/[\s^2^(Fo^2^)+(0.1000P)^2^+0.6880P] where P=(Fo^2^+2Fc^2^)/3'
_refine_ls_weighting_scheme calc
_refine_ls_wR_factor_gt 0.1205
_refine_ls_wR_factor_ref 0.1454
_reflns_Friedel_coverage 0.849
_reflns_Friedel_fraction_full 0.996
_reflns_Friedel_fraction_max 0.970
_reflns_number_gt 3530
_reflns_number_total 5174
_reflns_threshold_expression 'I > 2\s(I)'
_cod_data_source_file c8sc00143j3.cif
_cod_data_source_block CH-576_a
_cod_depositor_comments 'Adding full bibliography for 1549020--1549023.cif.'
_cod_database_code 1549022
_shelx_shelxl_version_number 2014/7
_shelx_space_group_comment
;
The symmetry employed for this shelxl refinement is uniquely defined
by the following loop, which should always be used as a source of
symmetry information in preference to the above space-group names.
They are only intended as comments.
;

loop_
_space_group_symop_operation_xyz
'x, y, z'
'-x, y, -z'
'x+1/2, y+1/2, z'
'-x+1/2, y+1/2, -z'

loop_
_atom_site_label
_atom_site_type_symbol
_atom_site_fract_x
_atom_site_fract_y
_atom_site_fract_z
_atom_site_U_iso_or_equiv
_atom_site_adp_type
_atom_site_occupancy
_atom_site_site_symmetry_order
_atom_site_calc_flag
_atom_site_refinement_flags_posn
_atom_site_refinement_flags_adp
S001 S 0.64266(5) 0.71551(16) 0.88673(10) 0.0214(3) Uani 1 1 d . .
O002 O 0.68766(14) 0.7967(5) 0.9974(3) 0.0305(8) Uani 1 1 d . .
O003 O 0.58911(13) 0.8084(5) 0.8151(3) 0.0288(8) Uani 1 1 d . .
O004 O 0.52181(13) 0.5039(5) 0.3928(3) 0.0359(9) Uani 1 1 d . .
N005 N 0.79687(14) 0.4823(5) 0.5200(3) 0.0170(8) Uani 1 1 d . .
N006 N 0.58539(15) 0.5951(5) 0.5940(3) 0.0228(9) Uani 1 1 d . .
H006 H 0.5604 0.6232 0.6209 0.027 Uiso 1 1 calc R U
C007 C 0.69414(18) 0.4275(6) 0.3906(4) 0.0190(9) Uani 1 1 d . .
H007 H 0.7028 0.3814 0.3276 0.023 Uiso 1 1 calc R U
C008 C 0.8137(2) 0.6578(6) 0.2423(5) 0.0241(10) Uani 1 1 d . .
H008 H 0.7931 0.7010 0.1602 0.029 Uiso 1 1 calc R U
C009 C 0.81513(18) 0.5401(6) 0.4295(4) 0.0175(9) Uani 1 1 d . .
C00A C 0.73910(18) 0.4860(5) 0.5049(4) 0.0172(9) Uani 1 1 d . .
C00B C 0.72767(18) 0.5499(6) 0.6022(4) 0.0173(9) Uani 1 1 d . .
H00B H 0.7575 0.5882 0.6785 0.021 Uiso 1 1 calc R U
C00C C 0.67054(18) 0.5545(6) 0.5819(4) 0.0174(9) Uani 1 1 d . .
C00D C 0.64460(18) 0.6111(6) 0.6665(4) 0.0193(9) Uani 1 1 d . .
C00E C 0.62607(18) 0.5014(6) 0.4667(4) 0.0205(10) Uani 1 1 d . .
C00F C 0.87575(19) 0.5312(6) 0.4836(4) 0.0202(9) Uani 1 1 d . .
C00G C 0.84618(18) 0.4334(6) 0.6301(4) 0.0182(9) Uani 1 1 d . .
C00H C 0.78364(19) 0.6037(6) 0.3078(4) 0.0213(10) Uani 1 1 d . .
H00H H 0.7433 0.6097 0.2713 0.026 Uiso 1 1 calc R U
C00I C 0.63647(18) 0.4377(6) 0.3702(4) 0.0202(9) Uani 1 1 d . .
H00I H 0.6062 0.4023 0.2936 0.024 Uiso 1 1 calc R U
C00J C 0.5706(2) 0.5293(7) 0.4739(5) 0.0244(10) Uani 1 1 d . .
C00K C 0.89577(18) 0.4617(6) 0.6111(4) 0.0197(9) Uani 1 1 d . .
C00L C 0.9052(2) 0.5872(7) 0.4156(5) 0.0250(10) Uani 1 1 d . .
H00L H 0.9455 0.5823 0.4514 0.030 Uiso 1 1 calc R U
C00M C 0.62422(19) 0.5106(6) 0.9327(4) 0.0205(10) Uani 1 1 d . .
C00N C 0.85037(19) 0.3589(6) 0.7419(4) 0.0203(9) Uani 1 1 d . .
H00N H 0.8176 0.3401 0.7547 0.024 Uiso 1 1 calc R U
C00O C 0.67369(19) 0.6584(6) 0.7870(4) 0.0221(10) Uani 1 1 d . .
H00O H 0.7140 0.6613 0.8212 0.027 Uiso 1 1 calc R U
C00P C 0.8736(2) 0.6498(7) 0.2948(5) 0.0277(11) Uani 1 1 d . .
H00P H 0.8925 0.6872 0.2476 0.033 Uiso 1 1 calc R U
C00Q C 0.95033(19) 0.4170(7) 0.7051(4) 0.0244(10) Uani 1 1 d . .
H00Q H 0.9834 0.4371 0.6937 0.029 Uiso 1 1 calc R U
C00R C 0.5660(2) 0.4684(7) 0.8878(5) 0.0283(11) Uani 1 1 d . .
H00R H 0.5375 0.5478 0.8369 0.034 Uiso 1 1 calc R U
C00S C 0.9052(2) 0.3137(7) 0.8335(4) 0.0252(10) Uani 1 1 d . .
H00S H 0.9091 0.2628 0.9089 0.030 Uiso 1 1 calc R U
C00T C 0.6673(2) 0.3941(7) 1.0094(4) 0.0288(11) Uani 1 1 d . .
H00T H 0.7063 0.4237 1.0396 0.035 Uiso 1 1 calc R U
C00U C 0.9544(2) 0.3419(7) 0.8161(5) 0.0279(11) Uani 1 1 d . .
H00U H 0.9906 0.3101 0.8798 0.034 Uiso 1 1 calc R U
C00V C 0.6513(2) 0.2342(8) 1.0400(5) 0.0357(12) Uani 1 1 d . .
H00V H 0.6797 0.1543 1.0907 0.043 Uiso 1 1 calc R U
C00W C 0.5510(2) 0.3067(8) 0.9198(5) 0.0354(12) Uani 1 1 d . .
H00W H 0.5121 0.2762 0.8898 0.042 Uiso 1 1 calc R U
C00X C 0.5934(2) 0.1907(8) 0.9961(5) 0.0399(14) Uani 1 1 d . .
H00X H 0.5831 0.0825 1.0182 0.048 Uiso 1 1 calc R U

loop_
_atom_site_aniso_label
_atom_site_aniso_U_11
_atom_site_aniso_U_22
_atom_site_aniso_U_33
_atom_site_aniso_U_23
_atom_site_aniso_U_13
_atom_site_aniso_U_12
S001 0.0199(5) 0.0229(6) 0.0239(6) -0.0010(5) 0.0119(5) 0.0019(5)
O002 0.0303(19) 0.0323(19) 0.0275(18) -0.0104(15) 0.0114(16) -0.0056(15)
O003 0.0261(18) 0.0288(18) 0.038(2) 0.0060(16) 0.0195(16) 0.0103(15)
O004 0.0147(17) 0.064(3) 0.0262(19) -0.0003(18) 0.0068(15) 0.0003(16)
N005 0.0112(17) 0.021(2) 0.0198(19) 0.0015(15) 0.0079(15) -0.0011(14)
N006 0.0125(18) 0.034(2) 0.024(2) -0.0018(17) 0.0099(16) 0.0019(16)
C007 0.019(2) 0.021(2) 0.018(2) 0.0000(18) 0.0092(18) 0.0004(18)
C008 0.031(3) 0.024(2) 0.021(2) 0.0038(19) 0.014(2) 0.0022(19)
C009 0.016(2) 0.017(2) 0.022(2) -0.0033(18) 0.0114(19) 0.0003(17)
C00A 0.017(2) 0.013(2) 0.024(2) 0.0016(17) 0.0114(19) -0.0002(17)
C00B 0.015(2) 0.018(2) 0.021(2) 0.0005(18) 0.0089(18) -0.0013(17)
C00C 0.017(2) 0.017(2) 0.022(2) 0.0019(18) 0.0116(19) 0.0012(17)
C00D 0.015(2) 0.021(2) 0.023(2) 0.0038(18) 0.0100(19) 0.0026(17)
C00E 0.015(2) 0.025(3) 0.020(2) 0.0054(19) 0.0063(19) 0.0027(18)
C00F 0.020(2) 0.024(2) 0.021(2) -0.0011(19) 0.0127(19) 0.0014(18)
C00G 0.015(2) 0.019(2) 0.021(2) -0.0025(18) 0.0077(19) 0.0020(18)
C00H 0.018(2) 0.023(2) 0.024(2) 0.0015(19) 0.0102(19) 0.0054(18)
C00I 0.017(2) 0.025(2) 0.018(2) 0.0007(19) 0.0067(19) -0.0019(18)
C00J 0.019(2) 0.029(3) 0.026(2) 0.004(2) 0.011(2) 0.0023(19)
C00K 0.017(2) 0.023(2) 0.021(2) -0.0022(19) 0.0097(19) -0.0004(19)
C00L 0.018(2) 0.031(3) 0.030(3) -0.001(2) 0.015(2) 0.001(2)
C00M 0.023(2) 0.026(2) 0.017(2) -0.0006(19) 0.013(2) 0.0018(18)
C00N 0.018(2) 0.022(2) 0.021(2) 0.0009(19) 0.0091(19) -0.0007(18)
C00O 0.018(2) 0.025(2) 0.028(3) 0.0013(19) 0.015(2) 0.0024(18)
C00P 0.032(3) 0.031(3) 0.032(3) 0.000(2) 0.024(2) -0.001(2)
C00Q 0.016(2) 0.033(3) 0.026(3) -0.004(2) 0.011(2) 0.001(2)
C00R 0.028(3) 0.031(3) 0.030(3) 0.000(2) 0.016(2) 0.002(2)
C00S 0.030(3) 0.025(3) 0.020(2) 0.002(2) 0.011(2) 0.006(2)
C00T 0.027(3) 0.034(3) 0.022(2) -0.003(2) 0.007(2) 0.001(2)
C00U 0.019(2) 0.037(3) 0.025(2) 0.000(2) 0.008(2) 0.007(2)
C00V 0.041(3) 0.034(3) 0.026(3) 0.011(2) 0.009(2) 0.009(3)
C00W 0.032(3) 0.040(3) 0.040(3) 0.001(3) 0.022(3) -0.009(2)
C00X 0.046(3) 0.038(3) 0.036(3) 0.008(3) 0.019(3) -0.006(3)

loop_
_atom_type_symbol
_atom_type_description
_atom_type_scat_dispersion_real
_atom_type_scat_dispersion_imag
_atom_type_scat_source
C C 0.0033 0.0016 'International Tables Vol C Tables 4.2.6.8 and 6.1.1.4'
H H 0.0000 0.0000 'International Tables Vol C Tables 4.2.6.8 and 6.1.1.4'
N N 0.0061 0.0033 'International Tables Vol C Tables 4.2.6.8 and 6.1.1.4'
O O 0.0106 0.0060 'International Tables Vol C Tables 4.2.6.8 and 6.1.1.4'
S S 0.1246 0.1234 'International Tables Vol C Tables 4.2.6.8 and 6.1.1.4'

loop_
_geom_angle_atom_site_label_1
_geom_angle_atom_site_label_2
_geom_angle_atom_site_label_3
_geom_angle
O003 S001 O002 120.0(2)
O003 S001 C00O 109.4(2)
O002 S001 C00O 106.8(2)
O003 S001 C00M 106.7(2)
O002 S001 C00M 108.2(2)
C00O S001 C00M 104.8(2)
C00G N005 C009 108.1(3)
C00G N005 C00A 126.1(4)
C009 N005 C00A 125.6(3)
C00J N006 C00D 112.9(4)
C00J N006 H006 123.5
C00D N006 H006 123.5
C00A C007 C00I 120.7(4)
C00A C007 H007 119.7
C00I C007 H007 119.7
C00H C008 C00P 122.0(4)
C00H C008 H008 119.0
C00P C008 H008 119.0
C00H C009 C00F 120.7(4)
C00H C009 N005 130.6(4)
C00F C009 N005 108.7(4)
C00B C00A C007 120.9(4)
C00B C00A N005 119.9(4)
C007 C00A N005 119.2(4)
C00C C00B C00A 117.7(4)
C00C C00B H00B 121.1
C00A C00B H00B 121.1
C00B C00C C00E 120.9(4)
C00B C00C C00D 130.7(4)
C00E C00C C00D 108.4(4)
C00O C00D N006 128.9(4)
C00O C00D C00C 125.9(4)
N006 C00D C00C 105.2(4)
C00I C00E C00C 122.2(4)
C00I C00E C00J 130.3(4)
C00C C00E C00J 107.5(4)
C00L C00F C009 120.4(4)
C00L C00F C00K 132.1(4)
C009 C00F C00K 107.4(4)
C00N C00G N005 129.7(4)
C00N C00G C00K 121.2(4)
N005 C00G C00K 109.0(4)
C008 C00H C009 117.9(4)
C008 C00H H00H 121.1
C009 C00H H00H 121.1
C00E C00I C007 117.6(4)
C00E C00I H00I 121.2
C007 C00I H00I 121.2
O004 C00J N006 125.7(4)
O004 C00J C00E 128.4(4)
N006 C00J C00E 105.9(4)
C00Q C00K C00G 120.3(4)
C00Q C00K C00F 132.9(4)
C00G C00K C00F 106.8(4)
C00P C00L C00F 118.5(4)
C00P C00L H00L 120.8
C00F C00L H00L 120.8
C00R C00M C00T 121.1(4)
C00R C00M S001 118.4(4)
C00T C00M S001 120.4(3)
C00S C00N C00G 117.4(4)
C00S C00N H00N 121.3
C00G C00N H00N 121.3
C00D C00O S001 125.3(4)
C00D C00O H00O 117.4
S001 C00O H00O 117.4
C00L C00P C008 120.5(4)
C00L C00P H00P 119.7
C008 C00P H00P 119.7
C00K C00Q C00U 118.5(4)
C00K C00Q H00Q 120.8
C00U C00Q H00Q 120.8
C00M C00R C00W 119.1(5)
C00M C00R H00R 120.5
C00W C00R H00R 120.5
C00N C00S C00U 121.9(4)
C00N C00S H00S 119.0
C00U C00S H00S 119.0
C00V C00T C00M 118.7(5)
C00V C00T H00T 120.6
C00M C00T H00T 120.6
C00S C00U C00Q 120.8(4)
C00S C00U H00U 119.6
C00Q C00U H00U 119.6
C00X C00V C00T 120.7(5)
C00X C00V H00V 119.7
C00T C00V H00V 119.7
C00X C00W C00R 120.1(5)
C00X C00W H00W 120.0
C00R C00W H00W 120.0
C00V C00X C00W 120.3(5)
C00V C00X H00X 119.9
C00W C00X H00X 119.9

loop_
_geom_bond_atom_site_label_1
_geom_bond_atom_site_label_2
_geom_bond_distance
S001 O003 1.437(3)
S001 O002 1.438(3)
S001 C00O 1.741(5)
S001 C00M 1.769(5)
O004 C00J 1.206(5)
N005 C00G 1.401(5)
N005 C009 1.409(5)
N005 C00A 1.416(5)
N006 C00J 1.382(6)
N006 C00D 1.381(5)
N006 H006 0.8600
C007 C00A 1.398(6)
C007 C00I 1.395(6)
C007 H007 0.9300
C008 C00H 1.373(6)
C008 C00P 1.383(7)
C008 H008 0.9300
C009 C00H 1.379(6)
C009 C00F 1.399(6)
C00A C00B 1.389(6)
C00B C00C 1.380(6)
C00B H00B 0.9300
C00C C00E 1.388(6)
C00C C00D 1.485(6)
C00D C00O 1.324(6)
C00E C00I 1.364(6)
C00E C00J 1.482(6)
C00F C00L 1.389(6)
C00F C00K 1.449(6)
C00G C00N 1.389(6)
C00G C00K 1.406(6)
C00H H00H 0.9300
C00I H00I 0.9300
C00K C00Q 1.387(6)
C00L C00P 1.370(7)
C00L H00L 0.9300
C00M C00R 1.385(6)
C00M C00T 1.387(6)
C00N C00S 1.384(6)
C00N H00N 0.9300
C00O H00O 0.9300
C00P H00P 0.9300
C00Q C00U 1.384(7)
C00Q H00Q 0.9300
C00R C00W 1.380(7)
C00R H00R 0.9300
C00S C00U 1.385(7)
C00S H00S 0.9300
C00T C00V 1.372(8)
C00T H00T 0.9300
C00U H00U 0.9300
C00V C00X 1.379(8)
C00V H00V 0.9300
C00W C00X 1.375(8)
C00W H00W 0.9300
C00X H00X 0.9300
